data_2105364
loop_
_publ_author_name
'Kline, G.R.'
'Bailey, D.M.'

_publ_section_title
;
 The crystal structure of Gd Ag3.6
;
_journal_name_full 'Acta Crystallographica B (24,1968-38,1982)'
_journal_page_first 650
_journal_page_last 653
_journal_paper_doi 10.1107/S0567740871002711
_journal_volume 27
_journal_year 1971
_chemical_formula_sum 'Ag3.63 Gd'
_chemical_name_systematic 'Gd Ag3.63'
_space_group_IT_number 175
_symmetry_space_group_name_Hall '-P 6'
_symmetry_space_group_name_H-M 'P 6/m'
_cell_angle_alpha 90
_cell_angle_beta 90
_cell_angle_gamma 120
_cell_formula_units_Z 14
_cell_length_a 12.67
_cell_length_b 12.67
_cell_length_c 9.332
_cell_volume 1297.354
_citation_journal_id_ASTM ACBCAR
_cod_data_source_file silver3-x_111.cif
_cod_data_source_block Ag3.63Gd1
_cod_original_formula_sum 'Ag3.63 Gd1'
_cod_database_code 2105364

loop_
_symmetry_equiv_pos_as_xyz
x,y,z
x-y,x,z
-y,x-y,z
-x,-y,z
-x+y,-x,z
y,-x+y,z
-x,-y,-z
-x+y,-x,-z
y,-x+y,-z
x,y,-z
x-y,x,-z
-y,x-y,-z

loop_
_atom_site_label
_atom_site_type_symbol
_atom_site_fract_x
_atom_site_fract_y
_atom_site_fract_z
_atom_site_occupancy
_atom_site_U_iso_or_equiv
Ag4 Ag 0.2662 0.1918 0.237 1 0.0
Ag1 Ag 0.33333 0.66667 0 1 0.0
Ag7 Ag 0.1131 0.1324 0 0.47 0.0
Gd1 Gd 0 0 0.306 1 0.0
Ag3 Ag 0.2383 0.0589 0.5 1 0.0
Gd3 Gd 0.1394 0.468 0.5 1 0.0
Ag5 Ag 0.1155 0.4944 0.1526 1 0.0
Ag2 Ag 0.33333 0.66667 0.2987 1 0.0
Ag6 Ag 0.439 0.1049 0.3305 1 0.0
Gd2 Gd 0.3898 0.1138 0 1 0.0
